data_4318355
loop_
_publ_author_name
'Daniel L. Reger'
'Christine A. Little'
'Mark D. Smith'
'Gary J. Long'

_publ_section_title
;
 Solid-State Structural and Magnetic Investigations of
 {M[HC(3,5-Me2pz)3]2}(BF4)2 (M = Fe, Co, Ni, Cu): Observation of a
 Thermally Induced Solid-State Phase Change Controlling an Iron(II)
 Spin-State Crossover
;
_journal_name_full 'Inorganic Chemistry'
_journal_page_first 4453
_journal_page_last 4460
_journal_paper_doi 10.1021/ic0112645
_journal_volume 41
_journal_year 2002
_chemical_formula_sum 'C32 H44 B2 F8 N12 Ni'
_chemical_formula_weight 829.12
_chemical_name_systematic
;
  ?
;
_space_group_IT_number 2
_symmetry_cell_setting triclinic
_symmetry_space_group_name_Hall '-P 1'
_symmetry_space_group_name_H-M 'P -1'
_atom_sites_solution_hydrogens geom
_atom_sites_solution_primary direct
_atom_sites_solution_secondary difmap
_audit_creation_method SHELXL-97
_cell_angle_alpha 91.130(9)
_cell_angle_beta 104.627(5)
_cell_angle_gamma 116.302(11)
_cell_formula_units_Z 2
_cell_length_a 10.261(4)
_cell_length_b 11.327(4)
_cell_length_c 18.952(7)
_cell_measurement_reflns_used 2312
_cell_measurement_temperature 125(2)
_cell_measurement_theta_max 23.246
_cell_measurement_theta_min 2.686
_cell_volume 1888.6(12)
_computing_cell_refinement 'SAINT+ NT V6.02a (Bruker, 1998)'
_computing_data_collection 'SMART NT V5.624 (Bruker, 2000)'
_computing_data_reduction 'SAINT+ NT V6.02a'
_computing_molecular_graphics 'SHELXTL V5.1 (Sheldrick, 1997)'
_computing_publication_material 'SHELXTL V5.1'
_computing_structure_refinement 'SHELXL-97 (Sheldrick, 1997)'
_computing_structure_solution 'SHELXS-97 (Sheldrick, 1990)'
_diffrn_ambient_temperature 125(2)
_diffrn_measured_fraction_theta_full 0.912
_diffrn_measured_fraction_theta_max 0.912
_diffrn_measurement_device_type 'Bruker SMART APEX CCD diffractometer'
_diffrn_measurement_method 'omega scans'
_diffrn_radiation_monochromator graphite
_diffrn_radiation_source 'fine-focus sealed tube'
_diffrn_radiation_type MoK\a
_diffrn_radiation_wavelength 0.71073
_diffrn_reflns_av_R_equivalents 0.0000
_diffrn_reflns_av_sigmaI/netI 0.1364
_diffrn_reflns_limit_h_max 8
_diffrn_reflns_limit_h_min -11
_diffrn_reflns_limit_k_max 12
_diffrn_reflns_limit_k_min -12
_diffrn_reflns_limit_l_max 20
_diffrn_reflns_limit_l_min -19
_diffrn_reflns_number 7992
_diffrn_reflns_theta_full 23.26
_diffrn_reflns_theta_max 23.26
_diffrn_reflns_theta_min 1.12
_exptl_absorpt_coefficient_mu 0.596
_exptl_absorpt_correction_type none
_exptl_crystal_colour colorless
_exptl_crystal_density_diffrn 1.458
_exptl_crystal_density_method 'not measured'
_exptl_crystal_description block
_exptl_crystal_F_000 860
_exptl_crystal_size_max 0.22
_exptl_crystal_size_mid 0.15
_exptl_crystal_size_min 0.05
_refine_diff_density_max 2.079
_refine_diff_density_min -1.433
_refine_diff_density_rms 0.169
_refine_ls_extinction_expression Fc^*^=kFc[1+0.001xFc^2^\l^3^/sin(2\q)]^-1/4^
_refine_ls_extinction_method SHELXL
_refine_ls_goodness_of_fit_ref 1.021
_refine_ls_hydrogen_treatment mixed
_refine_ls_matrix_type full
_refine_ls_number_parameters 523
_refine_ls_number_reflns 7992
_refine_ls_number_restraints 164
_refine_ls_restrained_S_all 1.014
_refine_ls_R_factor_all 0.1275
_refine_ls_R_factor_gt 0.0897
_refine_ls_shift/su_max 0.001
_refine_ls_shift/su_mean 0.000
_refine_ls_structure_factor_coef Fsqd
_refine_ls_weighting_details 'calc w=1/[\s^2^(Fo^2^)+(0.0900P)^2^+0.0000P] where P=(Fo^2^+2Fc^2^)/3'
_refine_ls_weighting_scheme calc
_refine_ls_wR_factor_gt 0.2051
_refine_ls_wR_factor_ref 0.2199
_reflns_number_gt 4618
_reflns_number_total 7992
_reflns_threshold_expression >2sigma(I)
_cod_data_source_file ic0112645_4.cif
_cod_data_source_block ni125k
_cod_original_cell_volume 1888.4(11)
_cod_database_code 4318355

loop_
_symmetry_equiv_pos_as_xyz
'x, y, z'
'-x, -y, -z'

loop_
_atom_site_label
_atom_site_type_symbol
_atom_site_fract_x
_atom_site_fract_y
_atom_site_fract_z
_atom_site_U_iso_or_equiv
_atom_site_adp_type
_atom_site_occupancy
_atom_site_symmetry_multiplicity
_atom_site_calc_flag
_atom_site_refinement_flags
_atom_site_disorder_assembly
_atom_site_disorder_group
Ni1 Ni 0.5000 1.0000 0.5000 0.0129(4) Uani 1 2 d SU . .
C1 C 0.3079(9) 0.9443(8) 0.6086(4) 0.0130(14) Uani 1 1 d U . .
H1 H 0.2466 0.9268 0.6442 0.016 Uiso 1 1 calc R . .
C11 C 0.0757(9) 0.7517(8) 0.5265(4) 0.0143(18) Uani 1 1 d U . .
C12 C 0.0321(10) 0.6975(9) 0.4535(4) 0.0195(19) Uani 1 1 d U . .
H12 H -0.0617 0.6241 0.4267 0.023 Uiso 1 1 calc R . .
C13 C 0.1550(10) 0.7733(9) 0.4272(4) 0.0172(18) Uani 1 1 d U . .
C14 C -0.0142(10) 0.7074(9) 0.5821(4) 0.022(2) Uani 1 1 d U . .
H14A H 0.0205 0.6531 0.6135 0.034 Uiso 1 1 calc R . .
H14B H -0.1225 0.6546 0.5558 0.034 Uiso 1 1 calc R . .
H14C H 0.0014 0.7859 0.6127 0.034 Uiso 1 1 calc R . .
C15 C 0.1638(11) 0.7584(10) 0.3496(4) 0.032(2) Uani 1 1 d U . .
H15A H 0.1186 0.8079 0.3198 0.048 Uiso 1 1 calc R . .
H15B H 0.1082 0.6640 0.3282 0.048 Uiso 1 1 calc R . .
H15C H 0.2704 0.7937 0.3505 0.048 Uiso 1 1 calc R . .
C21 C 0.4978(10) 0.9176(8) 0.7134(4) 0.0159(18) Uani 1 1 d U . .
C22 C 0.6270(10) 0.9064(9) 0.7161(4) 0.0197(19) Uani 1 1 d U . .
H22 H 0.6937 0.8985 0.7585 0.024 Uiso 1 1 calc R . .
C23 C 0.6419(10) 0.9089(9) 0.6452(4) 0.0169(17) Uani 1 1 d U . .
C24 C 0.4259(10) 0.9226(10) 0.7722(4) 0.026(2) Uani 1 1 d U . .
H24A H 0.4492 1.0149 0.7867 0.040 Uiso 1 1 calc R . .
H24B H 0.4660 0.8888 0.8151 0.040 Uiso 1 1 calc R . .
H24C H 0.3156 0.8675 0.7532 0.040 Uiso 1 1 calc R . .
C25 C 0.7590(12) 0.8905(11) 0.6186(5) 0.038(3) Uani 1 1 d U . .
H25A H 0.7198 0.7962 0.6001 0.057 Uiso 1 1 calc R . .
H25B H 0.8522 0.9202 0.6596 0.057 Uiso 1 1 calc R . .
H25C H 0.7811 0.9433 0.5789 0.057 Uiso 1 1 calc R . .
C31 C 0.3053(10) 1.1682(8) 0.6144(4) 0.0181(17) Uani 1 1 d U . .
C32 C 0.3863(10) 1.2839(9) 0.5893(4) 0.0211(18) Uani 1 1 d U . .
H32 H 0.3791 1.3642 0.5947 0.025 Uiso 1 1 calc R . .
C33 C 0.4797(10) 1.2635(9) 0.5549(4) 0.0218(18) Uani 1 1 d U . .
C34 C 0.1859(11) 1.1278(9) 0.6542(5) 0.029(2) Uani 1 1 d U . .
H34A H 0.0905 1.0552 0.6228 0.043 Uiso 1 1 calc R . .
H34B H 0.1697 1.2042 0.6654 0.043 Uiso 1 1 calc R . .
H34C H 0.2195 1.0976 0.7002 0.043 Uiso 1 1 calc R . .
C35 C 0.5874(11) 1.3546(9) 0.5191(5) 0.035(2) Uani 1 1 d U . .
H35A H 0.6895 1.3975 0.5542 0.052 Uiso 1 1 calc R . .
H35B H 0.5572 1.4227 0.5027 0.052 Uiso 1 1 calc R . .
H35C H 0.5876 1.3045 0.4764 0.052 Uiso 1 1 calc R . .
N31 N 0.4574(8) 1.1361(7) 0.5557(3) 0.0204(15) Uani 1 1 d U . .
N32 N 0.3532(8) 1.0786(7) 0.5941(3) 0.0158(13) Uani 1 1 d U . .
N21 N 0.5322(8) 0.9257(7) 0.5990(3) 0.0203(15) Uani 1 1 d U . .
N22 N 0.4415(8) 0.9276(7) 0.6417(3) 0.0159(15) Uani 1 1 d U . .
N11 N 0.2646(8) 0.8683(7) 0.4802(3) 0.0163(15) Uani 1 1 d U . .
N12 N 0.2138(8) 0.8503(7) 0.5405(3) 0.0140(15) Uani 1 1 d U . .
Ni2 Ni 0.0000 0.5000 0.0000 0.0138(4) Uani 1 2 d SU . .
C2 C 0.2478(9) 0.4527(8) 0.1068(4) 0.0118(14) Uani 1 1 d U . .
H2 H 0.3275 0.4361 0.1410 0.014 Uiso 1 1 calc R . .
C41 C 0.2007(10) 0.2449(8) 0.0289(4) 0.0163(18) Uani 1 1 d U . .
C42 C 0.0975(11) 0.1736(9) -0.0383(4) 0.025(2) Uani 1 1 d U . .
H42 H 0.0869 0.0950 -0.0635 0.030 Uiso 1 1 calc R . .
C43 C 0.0115(10) 0.2413(8) -0.0618(4) 0.0198(19) Uani 1 1 d U . .
C44 C 0.3210(11) 0.2176(10) 0.0808(4) 0.030(2) Uani 1 1 d U . .
H44A H 0.4218 0.2924 0.0868 0.045 Uiso 1 1 calc R . .
H44B H 0.3169 0.1357 0.0600 0.045 Uiso 1 1 calc R . .
H44C H 0.3016 0.2073 0.1289 0.045 Uiso 1 1 calc R . .
C45 C -0.1128(11) 0.2030(10) -0.1326(4) 0.037(3) Uani 1 1 d U . .
H45A H -0.0839 0.2742 -0.1630 0.055 Uiso 1 1 calc R . .
H45B H -0.2067 0.1895 -0.1220 0.055 Uiso 1 1 calc R . .
H45C H -0.1291 0.1203 -0.1593 0.055 Uiso 1 1 calc R . .
C51 C 0.1480(9) 0.4326(8) 0.2167(4) 0.0131(16) Uani 1 1 d U . .
C52 C 0.0196(10) 0.4352(9) 0.2245(4) 0.022(2) Uani 1 1 d U . .
H52 H -0.0129 0.4248 0.2677 0.027 Uiso 1 1 calc R . .
C53 C -0.0528(10) 0.4558(9) 0.1581(4) 0.0187(18) Uani 1 1 d U . .
C54 C 0.2707(10) 0.4164(9) 0.2698(4) 0.023(2) Uani 1 1 d U . .
H54A H 0.3696 0.4887 0.2702 0.034 Uiso 1 1 calc R . .
H54B H 0.2653 0.3306 0.2550 0.034 Uiso 1 1 calc R . .
H54C H 0.2582 0.4193 0.3193 0.034 Uiso 1 1 calc R . .
C55 C -0.1992(10) 0.4689(10) 0.1398(5) 0.034(2) Uani 1 1 d U . .
H55A H -0.1922 0.5315 0.1788 0.051 Uiso 1 1 calc R . .
H55B H -0.2856 0.3816 0.1365 0.051 Uiso 1 1 calc R . .
H55C H -0.2135 0.5020 0.0926 0.051 Uiso 1 1 calc R . .
C61 C 0.4718(9) 0.6739(8) 0.1054(4) 0.0191(17) Uani 1 1 d U . .
C62 C 0.4817(10) 0.7807(9) 0.0706(4) 0.0237(19) Uani 1 1 d U . .
H62 H 0.5715 0.8607 0.0740 0.028 Uiso 1 1 calc R . .
C63 C 0.3310(10) 0.7484(9) 0.0282(5) 0.0223(18) Uani 1 1 d U . .
C64 C 0.5914(10) 0.6528(10) 0.1566(5) 0.034(2) Uani 1 1 d U . .
H64A H 0.6892 0.7075 0.1475 0.051 Uiso 1 1 calc R . .
H64B H 0.5668 0.5586 0.1487 0.051 Uiso 1 1 calc R . .
H64C H 0.5979 0.6783 0.2076 0.051 Uiso 1 1 calc R . .
C65 C 0.2812(11) 0.8305(9) -0.0223(5) 0.036(3) Uani 1 1 d U . .
H65A H 0.3217 0.8377 -0.0646 0.055 Uiso 1 1 calc R . .
H65B H 0.3194 0.9197 0.0044 0.055 Uiso 1 1 calc R . .
H65C H 0.1699 0.7878 -0.0399 0.055 Uiso 1 1 calc R . .
N41 N 0.0588(8) 0.3485(7) -0.0131(3) 0.0187(15) Uani 1 1 d U . .
N42 N 0.1728(7) 0.3501(7) 0.0436(3) 0.0128(14) Uani 1 1 d U . .
N51 N 0.0216(8) 0.4653(7) 0.1085(3) 0.0193(15) Uani 1 1 d U . .
N52 N 0.1431(8) 0.4490(7) 0.1451(3) 0.0143(14) Uani 1 1 d U . .
N61 N 0.2354(8) 0.6289(7) 0.0365(3) 0.0195(15) Uani 1 1 d U . .
N62 N 0.3226(8) 0.5830(7) 0.0844(3) 0.0162(14) Uani 1 1 d U . .
B1 B 0.9414(12) 0.0591(10) 0.1952(5) 0.0239(19) Uani 1 1 d U . .
F1 F 0.8066(6) 0.0149(5) 0.1444(3) 0.0438(16) Uani 1 1 d U . .
F2 F 0.9512(6) 0.1313(5) 0.2577(2) 0.0270(12) Uani 1 1 d U . .
F3 F 0.9634(6) -0.0535(5) 0.2149(3) 0.0368(13) Uani 1 1 d U . .
F4 F 1.0600(7) 0.1365(6) 0.1666(3) 0.0466(16) Uani 1 1 d U . .
B2 B 0.6705(12) 0.4396(11) 0.3032(5) 0.0210(18) Uani 1 1 d U . .
F5 F 0.5562(6) 0.3798(5) 0.2364(2) 0.0265(13) Uani 1 1 d U . .
F6 F 0.6044(6) 0.4306(6) 0.3603(2) 0.0385(15) Uani 1 1 d U . .
F7 F 0.7572(6) 0.3719(5) 0.3182(3) 0.0375(14) Uani 1 1 d U . .
F8 F 0.7603(6) 0.5694(5) 0.2993(2) 0.0357(14) Uani 1 1 d U . .

loop_
_atom_site_aniso_label
_atom_site_aniso_U_11
_atom_site_aniso_U_22
_atom_site_aniso_U_33
_atom_site_aniso_U_23
_atom_site_aniso_U_13
_atom_site_aniso_U_12
Ni1 0.0115(9) 0.0212(9) 0.0122(9) 0.0059(6) 0.0052(6) 0.0120(7)
C1 0.010(4) 0.016(3) 0.018(3) 0.006(3) 0.008(3) 0.009(3)
C11 0.009(4) 0.023(5) 0.015(3) 0.009(3) 0.001(3) 0.012(3)
C12 0.010(4) 0.036(5) 0.015(3) 0.000(3) -0.001(3) 0.015(3)
C13 0.015(4) 0.026(5) 0.015(3) 0.008(3) 0.003(3) 0.014(3)
C14 0.015(5) 0.027(5) 0.027(4) 0.010(4) 0.011(3) 0.008(4)
C15 0.032(6) 0.048(6) 0.024(4) -0.002(4) 0.013(4) 0.023(5)
C21 0.019(5) 0.020(5) 0.017(3) 0.011(4) 0.009(3) 0.014(4)
C22 0.021(5) 0.028(5) 0.020(3) 0.011(4) 0.006(3) 0.019(4)
C23 0.016(4) 0.020(5) 0.026(4) 0.017(4) 0.011(3) 0.015(4)
C24 0.027(5) 0.051(6) 0.013(4) 0.012(4) 0.006(3) 0.028(5)
C25 0.039(6) 0.068(8) 0.043(5) 0.033(5) 0.027(4) 0.047(6)
C31 0.018(5) 0.023(4) 0.026(4) 0.007(3) 0.010(3) 0.018(4)
C32 0.020(5) 0.022(4) 0.029(5) 0.006(3) 0.013(3) 0.013(4)
C33 0.016(5) 0.022(3) 0.033(5) 0.010(3) 0.012(3) 0.011(4)
C34 0.032(6) 0.028(5) 0.049(6) 0.017(4) 0.031(4) 0.023(4)
C35 0.035(6) 0.030(5) 0.057(6) 0.025(4) 0.033(4) 0.018(5)
N31 0.027(4) 0.024(3) 0.021(4) 0.007(2) 0.018(3) 0.015(3)
N32 0.015(4) 0.021(3) 0.021(4) 0.008(2) 0.011(2) 0.013(3)
N21 0.021(4) 0.038(4) 0.018(3) 0.009(3) 0.011(2) 0.024(4)
N22 0.012(3) 0.026(4) 0.019(3) 0.010(3) 0.009(2) 0.014(3)
N11 0.018(3) 0.019(3) 0.017(3) 0.007(2) 0.011(2) 0.010(2)
N12 0.016(3) 0.021(3) 0.011(3) 0.007(2) 0.008(2) 0.011(3)
Ni2 0.0123(9) 0.0241(9) 0.0120(9) 0.0076(6) 0.0043(6) 0.0138(7)
C2 0.011(4) 0.013(3) 0.018(3) 0.008(2) 0.007(3) 0.010(3)
C41 0.021(5) 0.021(4) 0.020(4) 0.012(3) 0.012(3) 0.017(4)
C42 0.033(6) 0.034(5) 0.018(4) 0.002(3) 0.010(3) 0.024(4)
C43 0.017(5) 0.021(4) 0.016(4) 0.002(3) 0.004(3) 0.005(4)
C44 0.040(6) 0.041(6) 0.027(5) 0.009(4) 0.004(4) 0.036(5)
C45 0.034(6) 0.052(7) 0.024(4) -0.007(4) -0.002(3) 0.025(5)
C51 0.015(4) 0.008(4) 0.016(3) 0.006(3) 0.005(3) 0.004(4)
C52 0.024(5) 0.037(6) 0.014(3) 0.006(4) 0.007(3) 0.019(5)
C53 0.014(4) 0.028(5) 0.022(4) 0.015(4) 0.011(3) 0.013(4)
C54 0.020(5) 0.035(6) 0.016(4) 0.007(4) 0.004(3) 0.016(4)
C55 0.028(5) 0.063(7) 0.039(5) 0.030(5) 0.028(4) 0.034(6)
C61 0.013(3) 0.023(4) 0.024(4) 0.004(3) 0.003(3) 0.012(3)
C62 0.013(4) 0.021(4) 0.037(5) 0.008(3) 0.006(3) 0.008(3)
C63 0.014(4) 0.027(4) 0.036(5) 0.019(4) 0.013(4) 0.015(3)
C64 0.012(4) 0.037(6) 0.055(6) 0.016(5) 0.003(4) 0.017(4)
C65 0.025(6) 0.031(5) 0.058(6) 0.028(4) 0.011(4) 0.017(5)
N41 0.024(4) 0.030(3) 0.012(3) 0.007(2) 0.004(2) 0.021(3)
N42 0.005(4) 0.020(3) 0.018(3) 0.004(2) 0.003(2) 0.010(3)
N51 0.019(4) 0.040(4) 0.016(3) 0.010(3) 0.008(2) 0.026(3)
N52 0.016(3) 0.020(4) 0.016(3) 0.008(3) 0.005(2) 0.015(3)
N61 0.013(3) 0.025(3) 0.022(4) 0.014(3) 0.003(3) 0.011(2)
N62 0.015(3) 0.021(3) 0.019(4) 0.010(2) 0.007(2) 0.012(2)
B1 0.026(5) 0.024(5) 0.015(5) 0.012(3) 0.004(3) 0.007(4)
F1 0.031(3) 0.053(4) 0.039(3) -0.004(3) -0.006(2) 0.022(3)
F2 0.037(3) 0.031(3) 0.025(2) 0.012(2) 0.014(2) 0.023(3)
F3 0.054(4) 0.043(3) 0.037(3) 0.014(2) 0.023(3) 0.038(3)
F4 0.048(3) 0.045(3) 0.055(3) 0.010(3) 0.039(3) 0.016(3)
B2 0.026(6) 0.027(4) 0.014(4) 0.002(4) 0.006(3) 0.016(4)
F5 0.016(3) 0.031(3) 0.022(2) 0.001(2) 0.0022(19) 0.004(2)
F6 0.055(4) 0.061(4) 0.027(3) 0.021(2) 0.025(2) 0.042(3)
F7 0.029(3) 0.042(3) 0.054(3) 0.015(3) 0.009(2) 0.027(3)
F8 0.039(3) 0.024(2) 0.029(3) 0.008(2) -0.002(2) 0.008(2)

loop_
_atom_type_symbol
_atom_type_description
_atom_type_scat_dispersion_real
_atom_type_scat_dispersion_imag
_atom_type_scat_source
C C 0.0033 0.0016 'International Tables Vol C Tables 4.2.6.8 and 6.1.1.4'
H H 0.0000 0.0000 'International Tables Vol C Tables 4.2.6.8 and 6.1.1.4'
B B 0.0013 0.0007 'International Tables Vol C Tables 4.2.6.8 and 6.1.1.4'
N N 0.0061 0.0033 'International Tables Vol C Tables 4.2.6.8 and 6.1.1.4'
F F 0.0171 0.0103 'International Tables Vol C Tables 4.2.6.8 and 6.1.1.4'
Ni Ni 0.3393 1.1124 'International Tables Vol C Tables 4.2.6.8 and 6.1.1.4'

loop_
_geom_angle_atom_site_label_1
_geom_angle_atom_site_label_2
_geom_angle_atom_site_label_3
_geom_angle
_geom_angle_site_symmetry_1
_geom_angle_site_symmetry_3
_geom_angle_publ_flag
N21 Ni1 N21 180.00(17) 2_676 . ?
N21 Ni1 N31 93.0(3) 2_676 . ?
N21 Ni1 N31 87.0(3) . . ?
N21 Ni1 N31 87.0(3) 2_676 2_676 ?
N21 Ni1 N31 93.0(3) . 2_676 ?
N31 Ni1 N31 180.000(3) . 2_676 ?
N21 Ni1 N11 86.2(3) 2_676 2_676 ?
N21 Ni1 N11 93.8(3) . 2_676 ?
N31 Ni1 N11 94.7(3) . 2_676 ?
N31 Ni1 N11 85.3(3) 2_676 2_676 ?
N21 Ni1 N11 93.8(3) 2_676 . ?
N21 Ni1 N11 86.2(3) . . ?
N31 Ni1 N11 85.3(3) . . ?
N31 Ni1 N11 94.7(3) 2_676 . ?
N11 Ni1 N11 180.0(3) 2_676 . ?
N32 C1 N22 109.8(7) . . ?
N32 C1 N12 110.3(6) . . ?
N22 C1 N12 111.0(7) . . ?
N12 C11 C12 106.7(8) . . ?
N12 C11 C14 125.3(7) . . ?
C12 C11 C14 128.0(8) . . ?
C11 C12 C13 105.5(7) . . ?
N11 C13 C12 109.9(7) . . ?
N11 C13 C15 123.1(8) . . ?
C12 C13 C15 127.0(7) . . ?
N22 C21 C22 105.1(7) . . ?
N22 C21 C24 123.3(8) . . ?
C22 C21 C24 131.5(7) . . ?
C21 C22 C23 107.2(7) . . ?
N21 C23 C22 111.2(8) . . ?
N21 C23 C25 121.1(7) . . ?
C22 C23 C25 127.6(8) . . ?
C32 C31 N32 105.4(8) . . ?
C32 C31 C34 133.5(8) . . ?
N32 C31 C34 121.0(8) . . ?
C31 C32 C33 108.4(8) . . ?
N31 C33 C32 109.8(8) . . ?
N31 C33 C35 120.3(8) . . ?
C32 C33 C35 129.9(9) . . ?
C33 N31 N32 105.9(7) . . ?
C33 N31 Ni1 138.3(6) . . ?
N32 N31 Ni1 114.3(5) . . ?
N31 N32 C31 110.4(7) . . ?
N31 N32 C1 121.0(7) . . ?
C31 N32 C1 128.6(7) . . ?
C23 N21 N22 104.3(6) . . ?
C23 N21 Ni1 137.4(6) . . ?
N22 N21 Ni1 115.2(5) . . ?
C21 N22 N21 112.0(7) . . ?
C21 N22 C1 128.4(7) . . ?
N21 N22 C1 119.5(6) . . ?
C13 N11 N12 105.6(7) . . ?
C13 N11 Ni1 136.7(6) . . ?
N12 N11 Ni1 115.7(5) . . ?
C11 N12 N11 112.4(6) . . ?
C11 N12 C1 128.4(7) . . ?
N11 N12 C1 119.0(7) . . ?
N51 Ni2 N51 180.0(4) . 2_565 ?
N51 Ni2 N41 94.5(3) . 2_565 ?
N51 Ni2 N41 85.5(3) 2_565 2_565 ?
N51 Ni2 N41 85.5(3) . . ?
N51 Ni2 N41 94.5(3) 2_565 . ?
N41 Ni2 N41 180.0(3) 2_565 . ?
N51 Ni2 N61 94.1(3) . 2_565 ?
N51 Ni2 N61 85.9(3) 2_565 2_565 ?
N41 Ni2 N61 86.0(3) 2_565 2_565 ?
N41 Ni2 N61 94.0(3) . 2_565 ?
N51 Ni2 N61 85.9(3) . . ?
N51 Ni2 N61 94.1(3) 2_565 . ?
N41 Ni2 N61 94.0(3) 2_565 . ?
N41 Ni2 N61 86.0(3) . . ?
N61 Ni2 N61 180.0 2_565 . ?
N52 C2 N42 110.9(7) . . ?
N52 C2 N62 111.2(7) . . ?
N42 C2 N62 110.2(6) . . ?
N42 C41 C42 106.4(7) . . ?
N42 C41 C44 124.0(7) . . ?
C42 C41 C44 129.7(8) . . ?
C41 C42 C43 106.0(7) . . ?
N41 C43 C42 110.6(7) . . ?
N41 C43 C45 123.7(8) . . ?
C42 C43 C45 125.7(7) . . ?
N52 C51 C52 104.5(7) . . ?
N52 C51 C54 124.1(8) . . ?
C52 C51 C54 131.5(8) . . ?
C53 C52 C51 107.0(7) . . ?
N51 C53 C52 111.6(8) . . ?
N51 C53 C55 121.8(7) . . ?
C52 C53 C55 126.6(8) . . ?
N62 C61 C62 106.3(7) . . ?
N62 C61 C64 123.6(8) . . ?
C62 C61 C64 130.2(8) . . ?
C61 C62 C63 106.6(8) . . ?
N61 C63 C62 110.0(8) . . ?
N61 C63 C65 122.3(8) . . ?
C62 C63 C65 127.6(8) . . ?
C43 N41 N42 106.5(7) . . ?
C43 N41 Ni2 137.6(6) . . ?
N42 N41 Ni2 115.8(5) . . ?
N41 N42 C41 110.5(6) . . ?
N41 N42 C2 121.0(7) . . ?
C41 N42 C2 128.5(7) . . ?
C53 N51 N52 104.1(6) . . ?
C53 N51 Ni2 137.5(6) . . ?
N52 N51 Ni2 118.3(5) . . ?
N51 N52 C51 112.8(7) . . ?
N51 N52 C2 118.7(6) . . ?
C51 N52 C2 128.6(7) . . ?
C63 N61 N62 105.7(7) . . ?
C63 N61 Ni2 138.2(6) . . ?
N62 N61 Ni2 116.0(5) . . ?
C61 N62 N61 111.4(7) . . ?
C61 N62 C2 129.4(7) . . ?
N61 N62 C2 119.1(6) . . ?
F1 B1 F2 112.2(9) . . ?
F1 B1 F4 111.3(7) . . ?
F2 B1 F4 109.5(7) . . ?
F1 B1 F3 108.3(8) . . ?
F2 B1 F3 109.4(7) . . ?
F4 B1 F3 105.9(9) . . ?
F8 B2 F7 110.2(8) . . ?
F8 B2 F5 109.4(8) . . ?
F7 B2 F5 109.9(7) . . ?
F8 B2 F6 110.5(8) . . ?
F7 B2 F6 107.5(8) . . ?
F5 B2 F6 109.3(8) . . ?

loop_
_geom_bond_atom_site_label_1
_geom_bond_atom_site_label_2
_geom_bond_distance
_geom_bond_site_symmetry_2
_geom_bond_publ_flag
Ni1 N21 2.082(7) 2_676 ?
Ni1 N21 2.082(7) . ?
Ni1 N31 2.109(7) . ?
Ni1 N31 2.109(7) 2_676 ?
Ni1 N11 2.128(7) 2_676 ?
Ni1 N11 2.128(7) . ?
C1 N32 1.435(10) . ?
C1 N22 1.452(10) . ?
C1 N12 1.461(10) . ?
C11 N12 1.312(10) . ?
C11 C12 1.380(11) . ?
C11 C14 1.520(12) . ?
C12 C13 1.396(12) . ?
C13 N11 1.321(10) . ?
C13 C15 1.505(12) . ?
C21 N22 1.363(10) . ?
C21 C22 1.376(12) . ?
C21 C24 1.495(11) . ?
C22 C23 1.389(12) . ?
C23 N21 1.330(11) . ?
C23 C25 1.505(12) . ?
C31 C32 1.376(12) . ?
C31 N32 1.393(10) . ?
C31 C34 1.504(12) . ?
C32 C33 1.379(12) . ?
C33 N31 1.358(11) . ?
C33 C35 1.464(12) . ?
N31 N32 1.376(9) . ?
N21 N22 1.385(9) . ?
N11 N12 1.355(9) . ?
Ni2 N51 2.076(6) . ?
Ni2 N51 2.076(6) 2_565 ?
Ni2 N41 2.085(7) 2_565 ?
Ni2 N41 2.085(7) . ?
Ni2 N61 2.106(7) 2_565 ?
Ni2 N61 2.106(7) . ?
C2 N52 1.428(10) . ?
C2 N42 1.437(9) . ?
C2 N62 1.461(10) . ?
C41 N42 1.382(10) . ?
C41 C42 1.385(11) . ?
C41 C44 1.523(12) . ?
C42 C43 1.406(13) . ?
C43 N41 1.330(10) . ?
C43 C45 1.497(11) . ?
C51 N52 1.365(10) . ?
C51 C52 1.375(12) . ?
C51 C54 1.484(11) . ?
C52 C53 1.372(12) . ?
C53 N51 1.330(10) . ?
C53 C55 1.528(12) . ?
C61 N62 1.357(10) . ?
C61 C62 1.365(12) . ?
C61 C64 1.474(12) . ?
C62 C63 1.425(12) . ?
C63 N61 1.316(11) . ?
C63 C65 1.501(12) . ?
N41 N42 1.366(9) . ?
N51 N52 1.357(9) . ?
N61 N62 1.384(9) . ?
B1 F1 1.336(11) . ?
B1 F2 1.382(12) . ?
B1 F4 1.396(12) . ?
B1 F3 1.432(12) . ?
B2 F8 1.363(12) . ?
B2 F7 1.394(12) . ?
B2 F5 1.397(11) . ?
B2 F6 1.397(11) . ?

loop_
_geom_torsion_atom_site_label_1
_geom_torsion_atom_site_label_2
_geom_torsion_atom_site_label_3
_geom_torsion_atom_site_label_4
_geom_torsion
_geom_torsion_site_symmetry_1
_geom_torsion_site_symmetry_2
_geom_torsion_site_symmetry_3
_geom_torsion_site_symmetry_4
_geom_torsion_publ_flag
N12 C11 C12 C13 -0.5(10) . . . . ?
C14 C11 C12 C13 -179.6(9) . . . . ?
C11 C12 C13 N11 -0.9(10) . . . . ?
C11 C12 C13 C15 -177.7(9) . . . . ?
N22 C21 C22 C23 -0.6(10) . . . . ?
C24 C21 C22 C23 -179.0(9) . . . . ?
C21 C22 C23 N21 2.2(11) . . . . ?
C21 C22 C23 C25 -175.5(9) . . . . ?
N32 C31 C32 C33 0.0(9) . . . . ?
C34 C31 C32 C33 -178.7(9) . . . . ?
C31 C32 C33 N31 1.7(10) . . . . ?
C31 C32 C33 C35 179.9(9) . . . . ?
C32 C33 N31 N32 -2.7(9) . . . . ?
C35 C33 N31 N32 178.9(7) . . . . ?
C32 C33 N31 Ni1 161.9(7) . . . . ?
C35 C33 N31 Ni1 -16.5(13) . . . . ?
N21 Ni1 N31 C33 -33.6(9) 2_676 . . . ?
N21 Ni1 N31 C33 146.4(9) . . . . ?
N31 Ni1 N31 C33 151(100) 2_676 . . . ?
N11 Ni1 N31 C33 52.8(9) 2_676 . . . ?
N11 Ni1 N31 C33 -127.2(9) . . . . ?
N21 Ni1 N31 N32 130.1(5) 2_676 . . . ?
N21 Ni1 N31 N32 -49.9(5) . . . . ?
N31 Ni1 N31 N32 -45(100) 2_676 . . . ?
N11 Ni1 N31 N32 -143.5(5) 2_676 . . . ?
N11 Ni1 N31 N32 36.5(5) . . . . ?
C33 N31 N32 C31 2.7(8) . . . . ?
Ni1 N31 N32 C31 -166.1(5) . . . . y
C33 N31 N32 C1 -177.2(6) . . . . ?
Ni1 N31 N32 C1 14.0(8) . . . . ?
C32 C31 N32 N31 -1.7(9) . . . . ?
C34 C31 N32 N31 177.2(7) . . . . ?
C32 C31 N32 C1 178.1(7) . . . . ?
C34 C31 N32 C1 -2.9(12) . . . . ?
N22 C1 N32 N31 51.7(9) . . . . ?
N12 C1 N32 N31 -70.9(9) . . . . ?
N22 C1 N32 C31 -128.1(8) . . . . ?
N12 C1 N32 C31 109.2(9) . . . . ?
C22 C23 N21 N22 -2.8(10) . . . . ?
C25 C23 N21 N22 175.1(8) . . . . ?
C22 C23 N21 Ni1 155.1(6) . . . . ?
C25 C23 N21 Ni1 -27.1(14) . . . . ?
N21 Ni1 N21 C23 119(100) 2_676 . . . ?
N31 Ni1 N21 C23 -121.9(9) . . . . ?
N31 Ni1 N21 C23 58.1(9) 2_676 . . . ?
N11 Ni1 N21 C23 -27.4(9) 2_676 . . . ?
N11 Ni1 N21 C23 152.6(9) . . . . ?
N21 Ni1 N21 N22 -85(100) 2_676 . . . ?
N31 Ni1 N21 N22 34.3(6) . . . . ?
N31 Ni1 N21 N22 -145.7(6) 2_676 . . . ?
N11 Ni1 N21 N22 128.8(6) 2_676 . . . ?
N11 Ni1 N21 N22 -51.2(6) . . . . ?
C22 C21 N22 N21 -1.1(9) . . . . ?
C24 C21 N22 N21 177.4(8) . . . . ?
C22 C21 N22 C1 -178.6(8) . . . . ?
C24 C21 N22 C1 -0.1(13) . . . . ?
C23 N21 N22 C21 2.4(9) . . . . ?
Ni1 N21 N22 C21 -161.2(5) . . . . y
C23 N21 N22 C1 -179.8(7) . . . . ?
Ni1 N21 N22 C1 16.6(9) . . . . ?
N32 C1 N22 C21 105.7(9) . . . . ?
N12 C1 N22 C21 -132.1(8) . . . . ?
N32 C1 N22 N21 -71.6(9) . . . . ?
N12 C1 N22 N21 50.6(10) . . . . ?
C12 C13 N11 N12 1.9(10) . . . . ?
C15 C13 N11 N12 178.8(8) . . . . ?
C12 C13 N11 Ni1 164.3(7) . . . . ?
C15 C13 N11 Ni1 -18.8(14) . . . . ?
N21 Ni1 N11 C13 53.9(9) 2_676 . . . ?
N21 Ni1 N11 C13 -126.1(9) . . . . ?
N31 Ni1 N11 C13 146.6(9) . . . . ?
N31 Ni1 N11 C13 -33.4(9) 2_676 . . . ?
N11 Ni1 N11 C13 115(87) 2_676 . . . ?
N21 Ni1 N11 N12 -145.0(6) 2_676 . . . ?
N21 Ni1 N11 N12 35.0(6) . . . . ?
N31 Ni1 N11 N12 -52.2(6) . . . . ?
N31 Ni1 N11 N12 127.8(6) 2_676 . . . ?
N11 Ni1 N11 N12 -84(87) 2_676 . . . ?
C12 C11 N12 N11 1.7(10) . . . . ?
C14 C11 N12 N11 -179.2(8) . . . . ?
C12 C11 N12 C1 176.3(8) . . . . ?
C14 C11 N12 C1 -4.5(14) . . . . ?
C13 N11 N12 C11 -2.3(10) . . . . ?
Ni1 N11 N12 C11 -169.0(6) . . . . y
C13 N11 N12 C1 -177.5(8) . . . . ?
Ni1 N11 N12 C1 15.8(9) . . . . ?
N32 C1 N12 C11 -123.3(9) . . . . ?
N22 C1 N12 C11 114.8(9) . . . . ?
N32 C1 N12 N11 51.0(10) . . . . ?
N22 C1 N12 N11 -70.9(9) . . . . ?
N42 C41 C42 C43 0.5(10) . . . . ?
C44 C41 C42 C43 178.9(9) . . . . ?
C41 C42 C43 N41 0.8(10) . . . . ?
C41 C42 C43 C45 178.7(9) . . . . ?
N52 C51 C52 C53 -1.2(10) . . . . ?
C54 C51 C52 C53 178.7(9) . . . . ?
C51 C52 C53 N51 0.5(11) . . . . ?
C51 C52 C53 C55 -178.7(9) . . . . ?
N62 C61 C62 C63 0.2(9) . . . . ?
C64 C61 C62 C63 -179.5(9) . . . . ?
C61 C62 C63 N61 -0.3(10) . . . . ?
C61 C62 C63 C65 -177.6(9) . . . . ?
C42 C43 N41 N42 -1.7(10) . . . . ?
C45 C43 N41 N42 -179.7(8) . . . . ?
C42 C43 N41 Ni2 -178.4(7) . . . . ?
C45 C43 N41 Ni2 3.6(15) . . . . ?
N51 Ni2 N41 C43 134.8(9) . . . . ?
N51 Ni2 N41 C43 -45.2(9) 2_565 . . . ?
N41 Ni2 N41 C43 119(100) 2_565 . . . ?
N61 Ni2 N41 C43 41.0(9) 2_565 . . . ?
N61 Ni2 N41 C43 -139.0(9) . . . . ?
N51 Ni2 N41 N42 -41.6(6) . . . . ?
N51 Ni2 N41 N42 138.4(6) 2_565 . . . ?
N41 Ni2 N41 N42 -57(100) 2_565 . . . ?
N61 Ni2 N41 N42 -135.4(6) 2_565 . . . ?
N61 Ni2 N41 N42 44.6(6) . . . . ?
C43 N41 N42 C41 2.1(9) . . . . ?
Ni2 N41 N42 C41 179.6(5) . . . . y
C43 N41 N42 C2 -178.8(7) . . . . ?
Ni2 N41 N42 C2 -1.4(9) . . . . ?
C42 C41 N42 N41 -1.6(10) . . . . ?
C44 C41 N42 N41 179.9(8) . . . . ?
C42 C41 N42 C2 179.4(8) . . . . ?
C44 C41 N42 C2 1.0(14) . . . . ?
N52 C2 N42 N41 62.3(9) . . . . ?
N62 C2 N42 N41 -61.3(10) . . . . ?
N52 C2 N42 C41 -118.8(9) . . . . ?
N62 C2 N42 C41 117.6(9) . . . . ?
C52 C53 N51 N52 0.5(10) . . . . ?
C55 C53 N51 N52 179.8(8) . . . . ?
C52 C53 N51 Ni2 -177.8(6) . . . . ?
C55 C53 N51 Ni2 1.4(15) . . . . ?
N51 Ni2 N51 C53 -154(100) 2_565 . . . ?
N41 Ni2 N51 C53 42.3(9) 2_565 . . . ?
N41 Ni2 N51 C53 -137.7(9) . . . . ?
N61 Ni2 N51 C53 -44.1(9) 2_565 . . . ?
N61 Ni2 N51 C53 135.9(9) . . . . ?
N51 Ni2 N51 N52 28(100) 2_565 . . . ?
N41 Ni2 N51 N52 -135.9(6) 2_565 . . . ?
N41 Ni2 N51 N52 44.1(6) . . . . ?
N61 Ni2 N51 N52 137.7(6) 2_565 . . . ?
N61 Ni2 N51 N52 -42.3(6) . . . . ?
C53 N51 N52 C51 -1.4(9) . . . . ?
Ni2 N51 N52 C51 177.4(5) . . . . y
C53 N51 N52 C2 179.5(8) . . . . ?
Ni2 N51 N52 C2 -1.8(9) . . . . ?
C52 C51 N52 N51 1.7(9) . . . . ?
C54 C51 N52 N51 -178.3(7) . . . . ?
C52 C51 N52 C2 -179.3(8) . . . . ?
C54 C51 N52 C2 0.7(13) . . . . ?
N42 C2 N52 N51 -59.7(9) . . . . ?
N62 C2 N52 N51 63.3(9) . . . . ?
N42 C2 N52 C51 121.3(8) . . . . ?
N62 C2 N52 C51 -115.7(8) . . . . ?
C62 C63 N61 N62 0.3(10) . . . . ?
C65 C63 N61 N62 177.7(8) . . . . ?
C62 C63 N61 Ni2 178.8(6) . . . . ?
C65 C63 N61 Ni2 -3.8(15) . . . . ?
N51 Ni2 N61 C63 -135.9(9) . . . . ?
N51 Ni2 N61 C63 44.1(9) 2_565 . . . ?
N41 Ni2 N61 C63 -41.6(9) 2_565 . . . ?
N41 Ni2 N61 C63 138.4(9) . . . . ?
N61 Ni2 N61 C63 -123(100) 2_565 . . . ?
N51 Ni2 N61 N62 42.5(5) . . . . ?
N51 Ni2 N61 N62 -137.5(5) 2_565 . . . ?
N41 Ni2 N61 N62 136.8(5) 2_565 . . . ?
N41 Ni2 N61 N62 -43.2(5) . . . . ?
N61 Ni2 N61 N62 55(100) 2_565 . . . ?
C62 C61 N62 N61 0.0(9) . . . . ?
C64 C61 N62 N61 179.6(8) . . . . ?
C62 C61 N62 C2 -178.0(7) . . . . ?
C64 C61 N62 C2 1.7(13) . . . . ?
C63 N61 N62 C61 -0.2(9) . . . . ?
Ni2 N61 N62 C61 -179.1(5) . . . . y
C63 N61 N62 C2 178.1(7) . . . . ?
Ni2 N61 N62 C2 -0.8(8) . . . . ?
N52 C2 N62 C61 116.4(9) . . . . ?
N42 C2 N62 C61 -120.2(8) . . . . ?
N52 C2 N62 N61 -61.4(8) . . . . ?
N42 C2 N62 N61 61.9(9) . . . . ?
